data_7235978
loop_
_publ_author_name
'Mei, Qunbo'
'Weng, Jiena'
'Xu, Zhijie'
'Tong, Bihai'
'Hua, Qingfang'
'Shi, Yujie'
'Song, Juan'
'Huang, Wei'

_publ_section_title
;
 Novel phosphorescent iridium(iii) complexes containing 2-thienyl
 quinazoline ligands: synthesis, photophysical properties and theoretical
 calculations
;
_journal_issue 118
_journal_name_full 'RSC Advances'
_journal_page_first 97841
_journal_paper_doi 10.1039/C5RA17437F
_journal_volume 5
_journal_year 2015
_chemical_formula_sum 'C40 H36 Ir N7 O2 S2'
_chemical_formula_weight 903.08
_space_group_IT_number 2
_space_group_name_Hall '-P 1'
_space_group_name_H-M_alt 'P -1'
_symmetry_cell_setting triclinic
_symmetry_space_group_name_H-M 'P -1'
_atom_sites_solution_hydrogens geom
_atom_sites_solution_primary direct
_atom_sites_solution_secondary difmap
_audit_block_doi 10.5517/cc1j21sf
_audit_creation_method SHELXL-97
_audit_update_record
;
2015-05-21 deposited with the CCDC.
2015-11-17 downloaded from the CCDC.
;
_cell_angle_alpha 106.650(8)
_cell_angle_beta 94.335(8)
_cell_angle_gamma 91.856(7)
_cell_formula_units_Z 2
_cell_length_a 9.324(5)
_cell_length_b 12.900(7)
_cell_length_c 18.496(10)
_cell_measurement_reflns_used 4054
_cell_measurement_temperature 296(2)
_cell_measurement_theta_max 24.31
_cell_measurement_theta_min 2.19
_cell_volume 2122(2)
_computing_cell_refinement 'Bruker SMART'
_computing_data_collection 'Bruker SMART'
_computing_data_reduction 'Bruker SAINT'
_computing_molecular_graphics 'Bruker SHELXTL'
_computing_publication_material 'Bruker SHELXTL'
_computing_structure_refinement 'SHELXL-97 (Sheldrick, 1997)'
_computing_structure_solution 'SHELXS-97 (Sheldrick, 1990)'
_diffrn_ambient_temperature 296(2)
_diffrn_measured_fraction_theta_full 0.993
_diffrn_measured_fraction_theta_max 0.993
_diffrn_measurement_device_type 'CCD area detector'
_diffrn_measurement_method 'phi and omega scans'
_diffrn_radiation_monochromator graphite
_diffrn_radiation_source 'fine-focus sealed tube'
_diffrn_radiation_type MoK\a
_diffrn_radiation_wavelength 0.71073
_diffrn_reflns_av_R_equivalents 0.0259
_diffrn_reflns_av_sigmaI/netI 0.0536
_diffrn_reflns_limit_h_max 11
_diffrn_reflns_limit_h_min -10
_diffrn_reflns_limit_k_max 15
_diffrn_reflns_limit_k_min -15
_diffrn_reflns_limit_l_max 12
_diffrn_reflns_limit_l_min -21
_diffrn_reflns_number 11715
_diffrn_reflns_theta_full 25.01
_diffrn_reflns_theta_max 25.01
_diffrn_reflns_theta_min 1.15
_exptl_absorpt_coefficient_mu 3.285
_exptl_absorpt_correction_T_max 0.5319
_exptl_absorpt_correction_T_min 0.4599
_exptl_absorpt_correction_type multi-scan
_exptl_absorpt_process_details sadabs
_exptl_crystal_colour red
_exptl_crystal_density_diffrn 1.413
_exptl_crystal_density_method 'not measured'
_exptl_crystal_description block
_exptl_crystal_F_000 900
_exptl_crystal_size_max 0.28
_exptl_crystal_size_mid 0.25
_exptl_crystal_size_min 0.22
_platon_squeeze_details
;
;
_refine_diff_density_max 0.843
_refine_diff_density_min -0.949
_refine_diff_density_rms 0.097
_refine_ls_extinction_method none
_refine_ls_goodness_of_fit_ref 0.965
_refine_ls_hydrogen_treatment mixed
_refine_ls_matrix_type full
_refine_ls_number_parameters 469
_refine_ls_number_reflns 7432
_refine_ls_number_restraints 0
_refine_ls_restrained_S_all 0.965
_refine_ls_R_factor_all 0.0388
_refine_ls_R_factor_gt 0.0307
_refine_ls_shift/su_max 0.001
_refine_ls_shift/su_mean 0.000
_refine_ls_structure_factor_coef Fsqd
_refine_ls_weighting_details 'calc w=1/[\s^2^(Fo^2^)+(0.0310P)^2^+0.0000P] where P=(Fo^2^+2Fc^2^)/3'
_refine_ls_weighting_scheme calc
_refine_ls_wR_factor_gt 0.0633
_refine_ls_wR_factor_ref 0.0653
_reflns_number_gt 6271
_reflns_number_total 7432
_reflns_threshold_expression >2sigma(I)
_cod_data_source_file c5ra17437f2.cif
_cod_data_source_block 20141114zzq5_0m
_cod_depositor_comments
;
The following automatic conversions were performed:

data item '_symmetry_cell_setting' value 'Triclinic' was changed to
'triclinic' in accordance with the
/home/saulius/struct/COD-crude-data/automatic-downloads/DataCite-retrospective/RSC/depositions/lib/dictionaries/cif_core.dic
dictionary named 'cif_core.dic' version 2.4.2 last updated on
2011-04-26.

Automatic conversion script
Id: cif_fix_values 6909 2019-04-08 15:41:33Z antanas 
;
_cod_original_sg_symbol_H-M 'P-1   '
_cod_database_code 7235978

loop_
_symmetry_equiv_pos_as_xyz
'x, y, z'
'-x, -y, -z'

loop_
_atom_site_label
_atom_site_type_symbol
_atom_site_fract_x
_atom_site_fract_y
_atom_site_fract_z
_atom_site_U_iso_or_equiv
_atom_site_adp_type
_atom_site_occupancy
_atom_site_symmetry_multiplicity
_atom_site_calc_flag
_atom_site_refinement_flags
C1 C 0.0544(4) 0.9890(3) 0.1207(2) 0.0309(10) Uani 1 1 d .
C2 C -0.0480(5) 1.0520(4) 0.0966(3) 0.0413(12) Uani 1 1 d .
H2 H -0.0169 1.1074 0.0776 0.050 Uiso 1 1 calc R
C3 C -0.1907(5) 1.0345(4) 0.1002(3) 0.0488(13) Uani 1 1 d .
H3 H -0.2570 1.0765 0.0832 0.059 Uiso 1 1 calc R
C4 C -0.2370(5) 0.9522(4) 0.1300(3) 0.0443(12) Uani 1 1 d .
H4 H -0.3341 0.9434 0.1365 0.053 Uiso 1 1 calc R
C5 C -0.1421(4) 0.8848(4) 0.1495(2) 0.0341(11) Uani 1 1 d .
H5 H -0.1757 0.8277 0.1661 0.041 Uiso 1 1 calc R
C6 C 0.0057(4) 0.9007(3) 0.1449(2) 0.0271(9) Uani 1 1 d .
C7 C 0.2320(5) 0.8350(3) 0.1360(2) 0.0307(10) Uani 1 1 d .
C8 C 0.2073(5) 1.0019(3) 0.1175(3) 0.0328(10) Uani 1 1 d .
C9 C 0.4232(5) 1.1018(4) 0.0994(3) 0.0519(14) Uani 1 1 d .
H9A H 0.4516 1.0304 0.0721 0.062 Uiso 1 1 calc R
H9B H 0.4827 1.1261 0.1471 0.062 Uiso 1 1 calc R
C10 C 0.4467(5) 1.1793(4) 0.0535(3) 0.0502(14) Uani 1 1 d .
H10A H 0.3979 1.1493 0.0032 0.060 Uiso 1 1 calc R
H10B H 0.5489 1.1872 0.0482 0.060 Uiso 1 1 calc R
C11 C 0.3918(6) 1.2897(4) 0.0895(4) 0.0616(16) Uani 1 1 d .
H11A H 0.3981 1.3339 0.0552 0.074 Uiso 1 1 calc R
H11B H 0.4514 1.3254 0.1358 0.074 Uiso 1 1 calc R
C12 C 0.2359(6) 1.2790(4) 0.1072(4) 0.0667(18) Uani 1 1 d .
H12A H 0.2050 1.3493 0.1348 0.080 Uiso 1 1 calc R
H12B H 0.1740 1.2524 0.0604 0.080 Uiso 1 1 calc R
C13 C 0.2240(6) 1.2017(4) 0.1540(3) 0.0518(14) Uani 1 1 d .
H13A H 0.2825 1.2305 0.2017 0.062 Uiso 1 1 calc R
H13B H 0.1248 1.1944 0.1650 0.062 Uiso 1 1 calc R
C14 C 0.3174(4) 0.7448(3) 0.1378(2) 0.0302(10) Uani 1 1 d .
C15 C 0.2617(4) 0.6709(3) 0.1702(2) 0.0267(9) Uani 1 1 d .
C16 C 0.3581(4) 0.5857(3) 0.1657(2) 0.0312(10) Uani 1 1 d .
H16 H 0.3417 0.5282 0.1855 0.037 Uiso 1 1 calc R
C17 C 0.4764(5) 0.5980(4) 0.1294(3) 0.0395(12) Uani 1 1 d .
H17 H 0.5478 0.5483 0.1204 0.047 Uiso 1 1 calc R
C18 C 0.1398(5) 0.4872(4) 0.3577(2) 0.0348(11) Uani 1 1 d .
C19 C 0.2335(5) 0.4780(4) 0.4192(3) 0.0483(13) Uani 1 1 d .
H19 H 0.2231 0.4174 0.4365 0.058 Uiso 1 1 calc R
C20 C 0.3388(6) 0.5563(5) 0.4536(3) 0.0556(15) Uani 1 1 d .
H20 H 0.3971 0.5503 0.4951 0.067 Uiso 1 1 calc R
C21 C 0.3581(5) 0.6449(4) 0.4263(3) 0.0498(13) Uani 1 1 d .
H21 H 0.4297 0.6983 0.4501 0.060 Uiso 1 1 calc R
C22 C 0.2751(5) 0.6554(4) 0.3655(3) 0.0398(11) Uani 1 1 d .
H22 H 0.2919 0.7145 0.3474 0.048 Uiso 1 1 calc R
C23 C 0.1633(5) 0.5769(4) 0.3298(3) 0.0336(11) Uani 1 1 d .
C24 C 0.0008(4) 0.4947(3) 0.2266(2) 0.0303(10) Uani 1 1 d .
C25 C 0.0284(5) 0.4071(4) 0.3179(3) 0.0361(11) Uani 1 1 d .
C26 C -0.0465(6) 0.3505(4) 0.4266(3) 0.0489(13) Uani 1 1 d .
H26A H -0.1473 0.3652 0.4311 0.059 Uiso 1 1 calc R
H26B H 0.0108 0.4147 0.4563 0.059 Uiso 1 1 calc R
C27 C -0.0128(7) 0.2582(4) 0.4571(3) 0.0616(16) Uani 1 1 d .
H27A H -0.0396 0.2739 0.5086 0.074 Uiso 1 1 calc R
H27B H 0.0900 0.2482 0.4579 0.074 Uiso 1 1 calc R
C28 C -0.0940(8) 0.1555(5) 0.4084(4) 0.082(2) Uani 1 1 d .
H28A H -0.1963 0.1616 0.4138 0.098 Uiso 1 1 calc R
H28B H -0.0634 0.0946 0.4254 0.098 Uiso 1 1 calc R
C29 C -0.0675(8) 0.1352(4) 0.3254(3) 0.0708(18) Uani 1 1 d .
H29A H 0.0325 0.1193 0.3191 0.085 Uiso 1 1 calc R
H29B H -0.1269 0.0724 0.2951 0.085 Uiso 1 1 calc R
C30 C -0.1014(6) 0.2315(4) 0.2977(3) 0.0533(14) Uani 1 1 d .
H30A H -0.0776 0.2180 0.2457 0.064 Uiso 1 1 calc R
H30B H -0.2033 0.2437 0.2992 0.064 Uiso 1 1 calc R
C31 C -0.0643(5) 0.5022(4) 0.1549(2) 0.0337(10) Uani 1 1 d .
C32 C -0.0345(4) 0.5973(3) 0.1371(2) 0.0299(10) Uani 1 1 d .
C33 C -0.1101(5) 0.5889(4) 0.0648(2) 0.0360(11) Uani 1 1 d .
H33 H -0.1068 0.6438 0.0414 0.043 Uiso 1 1 calc R
C34 C -0.1863(5) 0.4936(4) 0.0342(3) 0.0432(12) Uani 1 1 d .
H34 H -0.2396 0.4764 -0.0127 0.052 Uiso 1 1 calc R
C35 C -0.2355(5) 0.7343(4) 0.2653(3) 0.0451(12) Uani 1 1 d .
H35 H -0.2631 0.6834 0.2190 0.054 Uiso 1 1 calc R
C36 C -0.3397(6) 0.7726(5) 0.3146(3) 0.0570(15) Uani 1 1 d .
H36 H -0.4359 0.7497 0.3002 0.068 Uiso 1 1 calc R
C37 C -0.3017(7) 0.8423(5) 0.3829(4) 0.0630(17) Uani 1 1 d .
H37 H -0.3704 0.8668 0.4168 0.076 Uiso 1 1 calc R
C38 C -0.1564(6) 0.8778(4) 0.4023(3) 0.0487(13) Uani 1 1 d .
H38 H -0.1268 0.9258 0.4495 0.058 Uiso 1 1 calc R
C39 C -0.0593(5) 0.8404(4) 0.3503(3) 0.0387(11) Uani 1 1 d .
C40 C 0.0972(5) 0.8783(4) 0.3644(3) 0.0387(11) Uani 1 1 d .
Ir1 Ir 0.079360(18) 0.710581(14) 0.216860(10) 0.02654(6) Uani 1 1 d .
N1 N 0.1005(3) 0.8276(3) 0.15887(19) 0.0272(8) Uani 1 1 d .
N2 N 0.2898(4) 0.9189(3) 0.1150(2) 0.0342(9) Uani 1 1 d .
N3 N 0.2719(4) 1.0952(3) 0.1141(2) 0.0422(10) Uani 1 1 d .
N4 N 0.0819(4) 0.5837(3) 0.26560(19) 0.0287(8) Uani 1 1 d .
N5 N -0.0289(4) 0.4062(3) 0.2499(2) 0.0367(9) Uani 1 1 d .
N6 N -0.0167(5) 0.3269(3) 0.3465(2) 0.0461(11) Uani 1 1 d .
N7 N -0.0986(4) 0.7678(3) 0.2820(2) 0.0308(8) Uani 1 1 d .
O1 O 0.1766(3) 0.8398(2) 0.31155(17) 0.0359(7) Uani 1 1 d .
O2 O 0.1397(4) 0.9446(3) 0.4259(2) 0.0661(11) Uani 1 1 d .
S1 S 0.48061(12) 0.71384(10) 0.10196(7) 0.0403(3) Uani 1 1 d .
S2 S -0.17637(13) 0.40782(10) 0.08855(7) 0.0452(3) Uani 1 1 d .

loop_
_atom_site_aniso_label
_atom_site_aniso_U_11
_atom_site_aniso_U_22
_atom_site_aniso_U_33
_atom_site_aniso_U_23
_atom_site_aniso_U_13
_atom_site_aniso_U_12
C1 0.032(2) 0.030(3) 0.033(2) 0.013(2) 0.003(2) 0.006(2)
C2 0.044(3) 0.037(3) 0.049(3) 0.023(3) 0.003(2) 0.004(2)
C3 0.040(3) 0.049(3) 0.065(4) 0.029(3) -0.005(3) 0.005(2)
C4 0.029(3) 0.051(3) 0.051(3) 0.013(3) 0.003(2) 0.005(2)
C5 0.032(2) 0.037(3) 0.037(3) 0.014(2) 0.006(2) 0.003(2)
C6 0.031(2) 0.027(2) 0.022(2) 0.005(2) 0.0039(18) 0.0041(19)
C7 0.036(2) 0.027(2) 0.029(2) 0.008(2) 0.004(2) 0.003(2)
C8 0.038(3) 0.029(3) 0.035(3) 0.015(2) 0.009(2) 0.003(2)
C9 0.037(3) 0.043(3) 0.084(4) 0.031(3) 0.015(3) 0.005(2)
C10 0.045(3) 0.041(3) 0.073(4) 0.027(3) 0.022(3) 0.003(2)
C11 0.082(4) 0.030(3) 0.080(4) 0.022(3) 0.034(3) 0.004(3)
C12 0.069(4) 0.035(3) 0.107(5) 0.030(4) 0.036(4) 0.015(3)
C13 0.057(3) 0.036(3) 0.064(4) 0.014(3) 0.024(3) -0.009(3)
C14 0.032(2) 0.027(2) 0.033(2) 0.011(2) 0.004(2) 0.0033(19)
C15 0.037(2) 0.021(2) 0.020(2) 0.0034(19) -0.0041(18) -0.0036(19)
C16 0.034(2) 0.025(2) 0.034(2) 0.009(2) 0.001(2) -0.002(2)
C17 0.037(3) 0.030(3) 0.054(3) 0.014(3) 0.006(2) 0.009(2)
C18 0.043(3) 0.033(3) 0.031(3) 0.013(2) 0.005(2) 0.005(2)
C19 0.057(3) 0.051(3) 0.047(3) 0.028(3) 0.005(3) 0.011(3)
C20 0.056(3) 0.068(4) 0.048(3) 0.026(3) -0.006(3) 0.015(3)
C21 0.044(3) 0.057(4) 0.047(3) 0.015(3) -0.010(2) -0.003(3)
C22 0.040(3) 0.042(3) 0.039(3) 0.015(2) 0.000(2) -0.004(2)
C23 0.036(3) 0.036(3) 0.034(3) 0.016(2) 0.008(2) 0.010(2)
C24 0.032(2) 0.030(3) 0.029(2) 0.008(2) 0.006(2) 0.002(2)
C25 0.046(3) 0.028(3) 0.039(3) 0.014(2) 0.012(2) 0.003(2)
C26 0.076(4) 0.036(3) 0.038(3) 0.016(3) 0.011(3) 0.000(3)
C27 0.099(5) 0.047(3) 0.045(3) 0.022(3) 0.015(3) 0.000(3)
C28 0.134(6) 0.043(4) 0.074(5) 0.031(4) 0.003(4) -0.011(4)
C29 0.115(5) 0.033(3) 0.064(4) 0.013(3) 0.010(4) -0.008(3)
C30 0.080(4) 0.033(3) 0.044(3) 0.009(3) 0.005(3) -0.010(3)
C31 0.036(3) 0.032(3) 0.028(2) 0.001(2) 0.001(2) -0.002(2)
C32 0.025(2) 0.033(3) 0.034(3) 0.013(2) 0.0086(19) 0.0024(19)
C33 0.038(3) 0.041(3) 0.027(2) 0.006(2) -0.001(2) 0.000(2)
C34 0.047(3) 0.054(3) 0.024(2) 0.006(2) -0.004(2) 0.000(3)
C35 0.045(3) 0.047(3) 0.046(3) 0.016(3) 0.010(2) -0.001(2)
C36 0.045(3) 0.058(4) 0.071(4) 0.020(4) 0.021(3) 0.001(3)
C37 0.073(4) 0.058(4) 0.064(4) 0.017(3) 0.041(3) 0.011(3)
C38 0.070(4) 0.035(3) 0.045(3) 0.013(3) 0.021(3) 0.006(3)
C39 0.051(3) 0.028(3) 0.041(3) 0.012(2) 0.014(2) 0.008(2)
C40 0.053(3) 0.031(3) 0.030(3) 0.005(2) 0.004(2) 0.004(2)
Ir1 0.02927(10) 0.02686(10) 0.02436(9) 0.00913(7) 0.00254(6) -0.00154(7)
N1 0.0258(19) 0.028(2) 0.0277(19) 0.0086(17) 0.0026(15) 0.0002(16)
N2 0.031(2) 0.032(2) 0.047(2) 0.021(2) 0.0116(18) 0.0027(17)
N3 0.039(2) 0.026(2) 0.070(3) 0.024(2) 0.017(2) 0.0053(18)
N4 0.034(2) 0.028(2) 0.0238(19) 0.0064(17) 0.0029(16) -0.0028(16)
N5 0.050(2) 0.027(2) 0.034(2) 0.0110(19) 0.0074(19) -0.0040(18)
N6 0.079(3) 0.026(2) 0.038(2) 0.012(2) 0.019(2) 0.000(2)
N7 0.033(2) 0.029(2) 0.031(2) 0.0082(19) 0.0055(17) -0.0020(17)
O1 0.0407(18) 0.0296(18) 0.0347(18) 0.0063(15) 0.0011(15) -0.0041(14)
O2 0.075(3) 0.063(3) 0.042(2) -0.012(2) 0.002(2) 0.000(2)
S1 0.0342(6) 0.0396(7) 0.0546(8) 0.0226(7) 0.0143(6) 0.0051(5)
S2 0.0471(7) 0.0391(7) 0.0414(7) 0.0024(6) -0.0033(6) -0.0110(6)

loop_
_atom_type_symbol
_atom_type_description
_atom_type_scat_dispersion_real
_atom_type_scat_dispersion_imag
_atom_type_scat_source
C C 0.0033 0.0016 'International Tables Vol C Tables 4.2.6.8 and 6.1.1.4'
H H 0.0000 0.0000 'International Tables Vol C Tables 4.2.6.8 and 6.1.1.4'
Ir Ir -1.4442 7.9887 'International Tables Vol C Tables 4.2.6.8 and 6.1.1.4'
N N 0.0061 0.0033 'International Tables Vol C Tables 4.2.6.8 and 6.1.1.4'
O O 0.0106 0.0060 'International Tables Vol C Tables 4.2.6.8 and 6.1.1.4'
S S 0.1246 0.1234 'International Tables Vol C Tables 4.2.6.8 and 6.1.1.4'

loop_
_geom_angle_atom_site_label_1
_geom_angle_atom_site_label_2
_geom_angle_atom_site_label_3
_geom_angle
C2 C1 C6 118.6(4)
C2 C1 C8 124.9(4)
C6 C1 C8 116.3(3)
C3 C2 C1 121.9(4)
C3 C2 H2 119.0
C1 C2 H2 119.0
C2 C3 C4 118.9(4)
C2 C3 H3 120.5
C4 C3 H3 120.5
C5 C4 C3 121.0(4)
C5 C4 H4 119.5
C3 C4 H4 119.5
C4 C5 C6 120.6(4)
C4 C5 H5 119.7
C6 C5 H5 119.7
N1 C6 C5 120.5(4)
N1 C6 C1 120.7(4)
C5 C6 C1 118.6(4)
N1 C7 N2 126.5(4)
N1 C7 C14 113.7(3)
N2 C7 C14 119.7(4)
N2 C8 N3 117.5(4)
N2 C8 C1 120.1(4)
N3 C8 C1 122.3(4)
N3 C9 C10 110.5(4)
N3 C9 H9A 109.5
C10 C9 H9A 109.5
N3 C9 H9B 109.5
C10 C9 H9B 109.5
H9A C9 H9B 108.1
C9 C10 C11 112.3(4)
C9 C10 H10A 109.1
C11 C10 H10A 109.1
C9 C10 H10B 109.1
C11 C10 H10B 109.1
H10A C10 H10B 107.9
C10 C11 C12 110.6(4)
C10 C11 H11A 109.5
C12 C11 H11A 109.5
C10 C11 H11B 109.5
C12 C11 H11B 109.5
H11A C11 H11B 108.1
C13 C12 C11 109.4(4)
C13 C12 H12A 109.8
C11 C12 H12A 109.8
C13 C12 H12B 109.8
C11 C12 H12B 109.8
H12A C12 H12B 108.2
N3 C13 C12 111.0(4)
N3 C13 H13A 109.4
C12 C13 H13A 109.4
N3 C13 H13B 109.4
C12 C13 H13B 109.4
H13A C13 H13B 108.0
C15 C14 C7 117.0(4)
C15 C14 S1 114.4(3)
C7 C14 S1 128.5(3)
C14 C15 C16 109.7(4)
C14 C15 Ir1 114.5(3)
C16 C15 Ir1 135.6(3)
C17 C16 C15 112.8(4)
C17 C16 H16 123.6
C15 C16 H16 123.6
C16 C17 S1 113.3(3)
C16 C17 H17 123.4
S1 C17 H17 123.4
C23 C18 C19 118.2(4)
C23 C18 C25 117.3(4)
C19 C18 C25 124.3(4)
C20 C19 C18 121.2(4)
C20 C19 H19 119.4
C18 C19 H19 119.4
C19 C20 C21 119.5(5)
C19 C20 H20 120.2
C21 C20 H20 120.2
C22 C21 C20 121.5(5)
C22 C21 H21 119.3
C20 C21 H21 119.3
C21 C22 C23 120.2(4)
C21 C22 H22 119.9
C23 C22 H22 119.9
N4 C23 C22 121.0(4)
N4 C23 C18 119.8(4)
C22 C23 C18 119.2(4)
N4 C24 N5 126.6(4)
N4 C24 C31 113.0(4)
N5 C24 C31 120.3(4)
N5 C25 N6 117.7(4)
N5 C25 C18 120.6(4)
N6 C25 C18 121.6(4)
N6 C26 C27 111.5(4)
N6 C26 H26A 109.3
C27 C26 H26A 109.3
N6 C26 H26B 109.3
C27 C26 H26B 109.3
H26A C26 H26B 108.0
C26 C27 C28 110.1(5)
C26 C27 H27A 109.6
C28 C27 H27A 109.6
C26 C27 H27B 109.6
C28 C27 H27B 109.6
H27A C27 H27B 108.2
C27 C28 C29 111.1(5)
C27 C28 H28A 109.4
C29 C28 H28A 109.4
C27 C28 H28B 109.4
C29 C28 H28B 109.4
H28A C28 H28B 108.0
C30 C29 C28 111.8(5)
C30 C29 H29A 109.3
C28 C29 H29A 109.3
C30 C29 H29B 109.3
C28 C29 H29B 109.3
H29A C29 H29B 107.9
N6 C30 C29 108.7(4)
N6 C30 H30A 110.0
C29 C30 H30A 110.0
N6 C30 H30B 110.0
C29 C30 H30B 110.0
H30A C30 H30B 108.3
C32 C31 C24 116.7(4)
C32 C31 S2 115.2(3)
C24 C31 S2 128.1(3)
C31 C32 C33 107.9(4)
C31 C32 Ir1 115.3(3)
C33 C32 Ir1 136.5(3)
C34 C33 C32 113.3(4)
C34 C33 H33 123.3
C32 C33 H33 123.3
C33 C34 S2 114.2(4)
C33 C34 H34 122.9
S2 C34 H34 122.9
N7 C35 C36 122.1(5)
N7 C35 H35 119.0
C36 C35 H35 119.0
C37 C36 C35 120.0(5)
C37 C36 H36 120.0
C35 C36 H36 120.0
C36 C37 C38 118.8(5)
C36 C37 H37 120.6
C38 C37 H37 120.6
C39 C38 C37 118.6(5)
C39 C38 H38 120.7
C37 C38 H38 120.7
N7 C39 C38 122.0(5)
N7 C39 C40 115.5(4)
C38 C39 C40 122.4(5)
O2 C40 O1 124.5(5)
O2 C40 C39 118.5(4)
O1 C40 C39 116.9(4)
C32 Ir1 C15 92.63(17)
C32 Ir1 N4 79.54(15)
C15 Ir1 N4 92.70(14)
C32 Ir1 N1 99.02(15)
C15 Ir1 N1 79.29(14)
N4 Ir1 N1 171.82(13)
C32 Ir1 N7 95.71(15)
C15 Ir1 N7 171.45(15)
N4 Ir1 N7 86.98(13)
N1 Ir1 N7 101.18(12)
C32 Ir1 O1 172.04(14)
C15 Ir1 O1 95.32(14)
N4 Ir1 O1 99.69(13)
N1 Ir1 O1 82.85(13)
N7 Ir1 O1 76.33(13)
C7 N1 C6 115.8(3)
C7 N1 Ir1 113.0(3)
C6 N1 Ir1 131.0(3)
C8 N2 C7 116.7(3)
C8 N3 C9 121.4(4)
C8 N3 C13 122.7(4)
C9 N3 C13 111.3(4)
C24 N4 C23 116.3(3)
C24 N4 Ir1 115.1(3)
C23 N4 Ir1 128.5(3)
C25 N5 C24 117.1(4)
C25 N6 C30 120.4(4)
C25 N6 C26 121.0(4)
C30 N6 C26 112.5(4)
C35 N7 C39 118.4(4)
C35 N7 Ir1 127.4(3)
C39 N7 Ir1 113.9(3)
C40 O1 Ir1 116.2(3)
C17 S1 C14 89.8(2)
C34 S2 C31 89.4(2)

loop_
_geom_bond_atom_site_label_1
_geom_bond_atom_site_label_2
_geom_bond_distance
C1 C2 1.401(6)
C1 C6 1.412(6)
C1 C8 1.438(6)
C2 C3 1.352(6)
C2 H2 0.9300
C3 C4 1.399(6)
C3 H3 0.9300
C4 C5 1.361(6)
C4 H4 0.9300
C5 C6 1.399(6)
C5 H5 0.9300
C6 N1 1.377(5)
C7 N1 1.336(5)
C7 N2 1.360(5)
C7 C14 1.438(6)
C8 N2 1.330(5)
C8 N3 1.349(5)
C9 N3 1.461(5)
C9 C10 1.507(6)
C9 H9A 0.9700
C9 H9B 0.9700
C10 C11 1.513(7)
C10 H10A 0.9700
C10 H10B 0.9700
C11 C12 1.524(7)
C11 H11A 0.9700
C11 H11B 0.9700
C12 C13 1.502(7)
C12 H12A 0.9700
C12 H12B 0.9700
C13 N3 1.463(6)
C13 H13A 0.9700
C13 H13B 0.9700
C14 C15 1.371(5)
C14 S1 1.719(4)
C15 C16 1.429(6)
C15 Ir1 1.980(4)
C16 C17 1.363(6)
C16 H16 0.9300
C17 S1 1.710(4)
C17 H17 0.9300
C18 C23 1.413(6)
C18 C19 1.416(6)
C18 C25 1.438(6)
C19 C20 1.364(7)
C19 H19 0.9300
C20 C21 1.389(7)
C20 H20 0.9300
C21 C22 1.358(6)
C21 H21 0.9300
C22 C23 1.411(6)
C22 H22 0.9300
C23 N4 1.386(5)
C24 N4 1.340(5)
C24 N5 1.357(5)
C24 C31 1.447(6)
C25 N5 1.326(6)
C25 N6 1.359(5)
C26 N6 1.474(6)
C26 C27 1.489(6)
C26 H26A 0.9700
C26 H26B 0.9700
C27 C28 1.512(8)
C27 H27A 0.9700
C27 H27B 0.9700
C28 C29 1.521(8)
C28 H28A 0.9700
C28 H28B 0.9700
C29 C30 1.508(7)
C29 H29A 0.9700
C29 H29B 0.9700
C30 N6 1.465(6)
C30 H30A 0.9700
C30 H30B 0.9700
C31 C32 1.383(6)
C31 S2 1.717(5)
C32 C33 1.438(6)
C32 Ir1 1.967(5)
C33 C34 1.350(6)
C33 H33 0.9300
C34 S2 1.695(5)
C34 H34 0.9300
C35 N7 1.319(6)
C35 C36 1.388(7)
C35 H35 0.9300
C36 C37 1.337(8)
C36 H36 0.9300
C37 C38 1.401(8)
C37 H37 0.9300
C38 C39 1.368(6)
C38 H38 0.9300
C39 N7 1.355(6)
C39 C40 1.503(7)
C40 O2 1.240(6)
C40 O1 1.267(5)
Ir1 N4 2.083(3)
Ir1 N1 2.099(3)
Ir1 N7 2.150(3)
Ir1 O1 2.158(3)

loop_
_geom_torsion_atom_site_label_1
_geom_torsion_atom_site_label_2
_geom_torsion_atom_site_label_3
_geom_torsion_atom_site_label_4
_geom_torsion
C6 C1 C2 C3 4.1(7)
C8 C1 C2 C3 179.0(5)
C1 C2 C3 C4 1.0(8)
C2 C3 C4 C5 -5.2(8)
C3 C4 C5 C6 4.2(8)
C4 C5 C6 N1 -174.8(4)
C4 C5 C6 C1 1.0(7)
C2 C1 C6 N1 170.8(4)
C8 C1 C6 N1 -4.6(6)
C2 C1 C6 C5 -5.0(6)
C8 C1 C6 C5 179.6(4)
C2 C1 C8 N2 -155.6(5)
C6 C1 C8 N2 19.4(6)
C2 C1 C8 N3 21.9(7)
C6 C1 C8 N3 -163.0(4)
N3 C9 C10 C11 53.9(6)
C9 C10 C11 C12 -52.2(7)
C10 C11 C12 C13 53.7(7)
C11 C12 C13 N3 -58.7(6)
N1 C7 C14 C15 -7.3(6)
N2 C7 C14 C15 170.4(4)
N1 C7 C14 S1 170.6(3)
N2 C7 C14 S1 -11.7(7)
C7 C14 C15 C16 178.7(4)
S1 C14 C15 C16 0.4(5)
C7 C14 C15 Ir1 -5.1(5)
S1 C14 C15 Ir1 176.6(2)
C14 C15 C16 C17 -1.6(5)
Ir1 C15 C16 C17 -176.7(4)
C15 C16 C17 S1 2.1(5)
C23 C18 C19 C20 3.6(7)
C25 C18 C19 C20 178.8(5)
C18 C19 C20 C21 -2.4(8)
C19 C20 C21 C22 -0.4(8)
C20 C21 C22 C23 1.8(8)
C21 C22 C23 N4 -176.9(4)
C21 C22 C23 C18 -0.4(7)
C19 C18 C23 N4 174.3(4)
C25 C18 C23 N4 -1.2(6)
C19 C18 C23 C22 -2.2(6)
C25 C18 C23 C22 -177.7(4)
C23 C18 C25 N5 13.3(6)
C19 C18 C25 N5 -162.0(4)
C23 C18 C25 N6 -170.1(4)
C19 C18 C25 N6 14.7(7)
N6 C26 C27 C28 -55.4(6)
C26 C27 C28 C29 52.9(7)
C27 C28 C29 C30 -54.2(8)
C28 C29 C30 N6 55.9(7)
N4 C24 C31 C32 0.1(5)
N5 C24 C31 C32 176.7(4)
N4 C24 C31 S2 -179.3(3)
N5 C24 C31 S2 -2.7(6)
C24 C31 C32 C33 -179.3(4)
S2 C31 C32 C33 0.1(5)
C24 C31 C32 Ir1 -4.7(5)
S2 C31 C32 Ir1 174.7(2)
C31 C32 C33 C34 -0.6(5)
Ir1 C32 C33 C34 -173.4(3)
C32 C33 C34 S2 0.8(5)
N7 C35 C36 C37 -2.8(8)
C35 C36 C37 C38 1.8(8)
C36 C37 C38 C39 0.6(8)
C37 C38 C39 N7 -2.1(7)
C37 C38 C39 C40 176.8(4)
N7 C39 C40 O2 -179.9(4)
C38 C39 C40 O2 1.1(7)
N7 C39 C40 O1 0.5(6)
C38 C39 C40 O1 -178.5(4)
C31 C32 Ir1 C15 97.6(3)
C33 C32 Ir1 C15 -89.9(4)
C31 C32 Ir1 N4 5.3(3)
C33 C32 Ir1 N4 177.8(5)
C31 C32 Ir1 N1 177.1(3)
C33 C32 Ir1 N1 -10.4(4)
C31 C32 Ir1 N7 -80.5(3)
C33 C32 Ir1 N7 91.9(4)
C31 C32 Ir1 O1 -79.8(11)
C33 C32 Ir1 O1 92.6(10)
C14 C15 Ir1 C32 108.8(3)
C16 C15 Ir1 C32 -76.3(4)
C14 C15 Ir1 N4 -171.6(3)
C16 C15 Ir1 N4 3.4(4)
C14 C15 Ir1 N1 10.1(3)
C16 C15 Ir1 N1 -175.0(5)
C14 C15 Ir1 N7 -83.9(10)
C16 C15 Ir1 N7 91.0(10)
C14 C15 Ir1 O1 -71.6(3)
C16 C15 Ir1 O1 103.4(4)
N2 C7 N1 C6 14.2(6)
C14 C7 N1 C6 -168.3(4)
N2 C7 N1 Ir1 -162.1(4)
C14 C7 N1 Ir1 15.4(5)
C5 C6 N1 C7 164.8(4)
C1 C6 N1 C7 -11.0(6)
C5 C6 N1 Ir1 -19.7(6)
C1 C6 N1 Ir1 164.5(3)
C32 Ir1 N1 C7 -105.3(3)
C15 Ir1 N1 C7 -14.3(3)
N4 Ir1 N1 C7 -26.1(11)
N7 Ir1 N1 C7 157.0(3)
O1 Ir1 N1 C7 82.5(3)
C32 Ir1 N1 C6 79.1(4)
C15 Ir1 N1 C6 170.1(4)
N4 Ir1 N1 C6 158.3(8)
N7 Ir1 N1 C6 -18.6(4)
O1 Ir1 N1 C6 -93.1(4)
N3 C8 N2 C7 165.0(4)
C1 C8 N2 C7 -17.3(6)
N1 C7 N2 C8 0.1(7)
C14 C7 N2 C8 -177.3(4)
N2 C8 N3 C9 6.9(7)
C1 C8 N3 C9 -170.7(4)
N2 C8 N3 C13 -146.6(5)
C1 C8 N3 C13 35.8(7)
C10 C9 N3 C8 145.6(5)
C10 C9 N3 C13 -58.1(6)
C12 C13 N3 C8 -142.4(5)
C12 C13 N3 C9 61.6(6)
N5 C24 N4 C23 12.1(6)
C31 C24 N4 C23 -171.5(3)
N5 C24 N4 Ir1 -172.0(3)
C31 C24 N4 Ir1 4.3(4)
C22 C23 N4 C24 165.9(4)
C18 C23 N4 C24 -10.5(6)
C22 C23 N4 Ir1 -9.3(6)
C18 C23 N4 Ir1 174.3(3)
C32 Ir1 N4 C24 -5.4(3)
C15 Ir1 N4 C24 -97.6(3)
N1 Ir1 N4 C24 -85.9(10)
N7 Ir1 N4 C24 91.0(3)
O1 Ir1 N4 C24 166.5(3)
C32 Ir1 N4 C23 169.8(4)
C15 Ir1 N4 C23 77.7(3)
N1 Ir1 N4 C23 89.3(10)
N7 Ir1 N4 C23 -93.8(3)
O1 Ir1 N4 C23 -18.2(3)
N6 C25 N5 C24 170.7(4)
C18 C25 N5 C24 -12.5(6)
N4 C24 N5 C25 -0.4(6)
C31 C24 N5 C25 -176.5(4)
N5 C25 N6 C30 12.6(6)
C18 C25 N6 C30 -164.2(4)
N5 C25 N6 C26 -137.7(5)
C18 C25 N6 C26 45.6(7)
C29 C30 N6 C25 148.7(5)
C29 C30 N6 C26 -58.7(6)
C27 C26 N6 C25 -147.7(5)
C27 C26 N6 C30 59.9(6)
C36 C35 N7 C39 1.3(7)
C36 C35 N7 Ir1 175.5(4)
C38 C39 N7 C35 1.2(6)
C40 C39 N7 C35 -177.8(4)
C38 C39 N7 Ir1 -173.8(3)
C40 C39 N7 Ir1 7.2(5)
C32 Ir1 N7 C35 -3.0(4)
C15 Ir1 N7 C35 -170.2(8)
N4 Ir1 N7 C35 -82.1(4)
N1 Ir1 N7 C35 97.4(4)
O1 Ir1 N7 C35 177.1(4)
C32 Ir1 N7 C39 171.5(3)
C15 Ir1 N7 C39 4.2(11)
N4 Ir1 N7 C39 92.3(3)
N1 Ir1 N7 C39 -88.1(3)
O1 Ir1 N7 C39 -8.4(3)
O2 C40 O1 Ir1 172.3(4)
C39 C40 O1 Ir1 -8.1(5)
C32 Ir1 O1 C40 8.3(11)
C15 Ir1 O1 C40 -169.1(3)
N4 Ir1 O1 C40 -75.4(3)
N1 Ir1 O1 C40 112.4(3)
N7 Ir1 O1 C40 9.1(3)
C16 C17 S1 C14 -1.6(4)
C15 C14 S1 C17 0.6(4)
C7 C14 S1 C17 -177.4(4)
C33 C34 S2 C31 -0.6(4)
C32 C31 S2 C34 0.2(4)
C24 C31 S2 C34 179.6(4)

loop_
_platon_squeeze_void_nr
_platon_squeeze_void_average_x
_platon_squeeze_void_average_y
_platon_squeeze_void_average_z
_platon_squeeze_void_volume
_platon_squeeze_void_count_electrons
_platon_squeeze_void_content
1 0.500 0.464 0.500 541 167 ' '
